data_4035070
loop_
_publ_author_name
'Chen, Yu'
'Cui, Bao-Dong'
'Wang, Yi'
'Han, Wen-Yong'
'Wan, Nan-Wei'
'Bai, Mei'
'Yuan, Wei-Cheng'
'Chen, Yong-Zheng'

_publ_section_title
;
 Asymmetric [3 + 2] Cycloaddition Reaction of Isatin-Derived MBH
 Carbonates with 3-Methyleneoxindoles: Enantioselective Synthesis of
 3,3'-Cyclopentenyldispirooxindoles Incorporating Two Adjacent Quaternary
 Spirostereocenters.
;
_journal_issue 17
_journal_name_full 'The Journal of organic chemistry'
_journal_page_first 10465
_journal_page_last 10475
_journal_paper_doi 10.1021/acs.joc.8b01506
_journal_volume 83
_journal_year 2018
_chemical_absolute_configuration ad
_chemical_formula_moiety 'C30 H24 N2 O5'
_chemical_formula_sum 'C30 H24 N2 O5'
_chemical_formula_weight 492.51
_space_group_crystal_system monoclinic
_space_group_IT_number 4
_space_group_name_Hall 'P 2yb'
_space_group_name_H-M_alt 'P 1 21 1'
_atom_sites_solution_hydrogens geom
_audit_creation_date 2017-10-18
_audit_creation_method
;
Olex2 1.2
(compiled 2017.08.10 svn.r3458 for OlexSys, GUI svn.r5381)
;
_cell_angle_alpha 90
_cell_angle_beta 94.9113(8)
_cell_angle_gamma 90
_cell_formula_units_Z 2
_cell_length_a 8.98962(8)
_cell_length_b 9.43940(12)
_cell_length_c 14.40897(12)
_cell_measurement_reflns_used 15912
_cell_measurement_temperature 100.00(10)
_cell_measurement_theta_max 73.3360
_cell_measurement_theta_min 4.9030
_cell_volume 1218.21(2)
_computing_cell_refinement 'CrysAlisPro 1.171.38.43f (Rigaku OD, 2015)'
_computing_data_collection 'CrysAlisPro 1.171.38.43f (Rigaku OD, 2015)'
_computing_data_reduction 'CrysAlisPro 1.171.38.43f (Rigaku OD, 2015)'
_computing_molecular_graphics 'Olex2 (Dolomanov et al., 2009)'
_computing_publication_material 'Olex2 (Dolomanov et al., 2009)'
_computing_structure_refinement 'ShelXL (Sheldrick, 2015)'
_computing_structure_solution 'SHELXT 2014/5 (Sheldrick, 2014)'
_diffrn_ambient_environment N~2~
_diffrn_ambient_temperature 100.00(10)
_diffrn_detector 'CCD plate'
_diffrn_detector_area_resol_mean 5.2684
_diffrn_detector_type AtlasS2
_diffrn_measured_fraction_theta_full 1.000
_diffrn_measured_fraction_theta_max 0.993
_diffrn_measurement_details
;
List of Runs (angles in degrees, time in seconds):

  # Type    Start    End  Width  t~exp~   \w     \q     \k     \f   Frames
--------------------------------------------------------------------------
  1  \w   -113.00 -13.00   1.00    1.00    --  -41.11 -57.00  90.00  100
  2  \w   -113.00 -13.00   1.00    1.00    --  -41.11 -57.00 150.00  100
  3  \w   -117.00  -9.00   1.00    1.00    --  -41.11 -77.00  90.00  108
  4  \w    -65.00  33.00   1.00    1.00    --  -41.11  37.00 120.00   98
  5  \w    -65.00  33.00   1.00    1.00    --  -41.11  37.00  30.00   98
  6  \w   -116.00 -17.00   1.00    1.00    --  -41.11 -37.00  90.00   99
  7  \w     23.00  97.00   1.00    1.00    --   41.11-125.00-180.00   74
  8  \w     17.00 116.00   1.00    1.00    --   41.11  37.00-180.00   99
  9  \w     17.00 116.00   1.00    1.00    --   41.11  37.00 120.00   99
 10  \w     74.00 178.00   1.00    1.73    --  106.95  77.00-180.00  104
 11  \w     81.00 178.00   1.00    1.73    --  106.95  45.00-180.00   97
 12  \w     78.00 178.00   1.00    1.73    --  106.95  61.00 120.00  100
 13  \w     81.00 178.00   1.00    1.73    --  106.95  45.00-150.00   97
 14  \w     78.00 178.00   1.00    1.73    --  106.95  61.00 150.00  100
 15  \w     74.00 178.00   1.00    1.73    --  106.95  77.00-150.00  104
 16  \w     24.00 109.00   1.00    1.73    --  106.95 -94.00-150.00   85
 17  \w     78.00 178.00   1.00    1.73    --  106.95  61.00-150.00  100
 18  \w     74.00 178.00   1.00    1.73    --  106.95  77.00  90.00  104
 19  \w     78.00 178.00   1.00    1.73    --  106.95  61.00-180.00  100
 20  \w     81.00 178.00   1.00    1.73    --  106.95  45.00  90.00   97
 21  \w     74.00 178.00   1.00    1.73    --  106.95  77.00 150.00  104
 22  \w     24.00 109.00   1.00    1.73    --  106.95 -94.00 -60.00   85
 23  \w     34.00 121.00   1.00    1.73    --  106.95-125.00-120.00   87
 24  \w     74.00 178.00   1.00    1.73    --  106.95  77.00 120.00  104
 25  \w     81.00 178.00   1.00    1.73    --  106.95  45.00 150.00   97
 26  \w     81.00 178.00   1.00    1.73    --  106.95  45.00-120.00   97
 27  \w     74.00 178.00   1.00    1.73    --  106.95  77.00  60.00  104
 28  \w     81.00 178.00   1.00    1.73    --  106.95  45.00 120.00   97
 29  \w     78.00 178.00   1.00    1.73    --  106.95  61.00  90.00  100
 30  \w     94.00 178.00   1.00    1.73    --  106.95 125.00  90.00   84
 31  \w     84.00 110.00   1.00    1.73    --  106.95  30.00 150.00   26
;
_diffrn_measurement_device 'four-circle diffractometer'
_diffrn_measurement_device_type 'SuperNova, Dual, Cu at zero, AtlasS2'
_diffrn_measurement_method '\w scans'
_diffrn_orient_matrix_type 'CrysAlisPro convention (1999,Acta A55,543-557)'
_diffrn_orient_matrix_UB_11 0.0937510000
_diffrn_orient_matrix_UB_12 0.0347895000
_diffrn_orient_matrix_UB_13 -0.0817428000
_diffrn_orient_matrix_UB_21 0.1441360000
_diffrn_orient_matrix_UB_22 -0.0185685000
_diffrn_orient_matrix_UB_23 0.0646726000
_diffrn_orient_matrix_UB_31 0.0036198000
_diffrn_orient_matrix_UB_32 -0.1584200000
_diffrn_orient_matrix_UB_33 -0.0254113000
_diffrn_radiation_monochromator mirror
_diffrn_radiation_probe x-ray
_diffrn_radiation_type CuK\a
_diffrn_radiation_wavelength 1.54184
_diffrn_reflns_av_R_equivalents 0.0455
_diffrn_reflns_av_unetI/netI 0.0311
_diffrn_reflns_Laue_measured_fraction_full 1.000
_diffrn_reflns_Laue_measured_fraction_max 0.993
_diffrn_reflns_limit_h_max 11
_diffrn_reflns_limit_h_min -10
_diffrn_reflns_limit_k_max 10
_diffrn_reflns_limit_k_min -11
_diffrn_reflns_limit_l_max 14
_diffrn_reflns_limit_l_min -17
_diffrn_reflns_number 21830
_diffrn_reflns_point_group_measured_fraction_full 0.956
_diffrn_reflns_point_group_measured_fraction_max 0.939
_diffrn_reflns_theta_full 67.684
_diffrn_reflns_theta_max 73.663
_diffrn_reflns_theta_min 4.938
_diffrn_source 'micro-focus sealed X-ray tube'
_diffrn_source_type 'SuperNova (Cu) X-ray Source'
_exptl_absorpt_coefficient_mu 0.752
_exptl_absorpt_correction_T_max 1.00000
_exptl_absorpt_correction_T_min 0.56378
_exptl_absorpt_correction_type multi-scan
_exptl_absorpt_process_details
;
CrysAlisPro 1.171.38.43f (Rigaku Oxford Diffraction, 2015)
Empirical absorption correction using spherical harmonics,
 implemented in SCALE3 ABSPACK scaling algorithm.
;
_exptl_crystal_colour colourless
_exptl_crystal_colour_primary colourless
_exptl_crystal_density_diffrn 1.343
_exptl_crystal_description block
_exptl_crystal_F_000 516
_exptl_crystal_size_max 0.13
_exptl_crystal_size_mid 0.11
_exptl_crystal_size_min 0.08
_refine_diff_density_max 0.288
_refine_diff_density_min -0.236
_refine_diff_density_rms 0.056
_refine_ls_abs_structure_details
;
 Flack x determined using 1943 quotients [(I+)-(I-)]/[(I+)+(I-)]
 (Parsons, Flack and Wagner, Acta Cryst. B69 (2013) 249-259).
;
_refine_ls_abs_structure_Flack -0.07(11)
_refine_ls_extinction_method none
_refine_ls_goodness_of_fit_ref 1.077
_refine_ls_hydrogen_treatment constr
_refine_ls_matrix_type full
_refine_ls_number_parameters 337
_refine_ls_number_reflns 4617
_refine_ls_number_restraints 1
_refine_ls_restrained_S_all 1.077
_refine_ls_R_factor_all 0.0438
_refine_ls_R_factor_gt 0.0429
_refine_ls_shift/su_max 0.000
_refine_ls_shift/su_mean 0.000
_refine_ls_structure_factor_coef Fsqd
_refine_ls_weighting_details 'w=1/[\s^2^(Fo^2^)+(0.0845P)^2^+0.1566P] where P=(Fo^2^+2Fc^2^)/3'
_refine_ls_weighting_scheme calc
_refine_ls_wR_factor_gt 0.1152
_refine_ls_wR_factor_ref 0.1161
_reflns_Friedel_coverage 0.778
_reflns_Friedel_fraction_full 0.906
_reflns_Friedel_fraction_max 0.877
_reflns_number_gt 4541
_reflns_number_total 4617
_reflns_threshold_expression 'I > 2\s(I)'
_cod_data_source_file jo8b01506_si_001.cif
_cod_data_source_block exp_872
_cod_database_code 4035070
_shelx_shelxl_version_number 2017/1
_shelx_space_group_comment
;
The symmetry employed for this shelxl refinement is uniquely defined
by the following loop, which should always be used as a source of
symmetry information in preference to the above space-group names.
They are only intended as comments.
;
_reflns_odcompleteness_completeness 99.96
_reflns_odcompleteness_iscentric 1
_reflns_odcompleteness_theta 66.97
_olex2_refinement_description
;
1. Fixed Uiso
 At 1.2 times of:
  All C(H) groups
 At 1.5 times of:
  All C(H,H,H) groups
2.a Ternary CH refined with riding coordinates:
 C4(H4)
2.b Aromatic/amide H refined with riding coordinates:
 C21(H21), C9(H9), C15(H15), C18(H18), C3(H3), C16(H16), C24(H24), C11(H11),
 C12(H12), C23(H23), C22(H22), C17(H17), C10(H10), C25(H25)
2.c Idealised Me refined as rotating group:
 C27(H27A,H27B,H27C), C28(H28A,H28B,H28C), C26(H26A,H26B,H26C)
;
_olex2_submission_special_instructions 'No special instructions were received'
_oxdiff_exptl_absorpt_empirical_details
;
Empirical correction (ABSPACK) includes:
- Absorption correction using spherical harmonics
- Frame scaling
- Detector area scaling
;
_oxdiff_exptl_absorpt_empirical_full_max 1.541
_oxdiff_exptl_absorpt_empirical_full_min 0.628

loop_
_space_group_symop_operation_xyz
'x, y, z'
'-x, y+1/2, -z'

loop_
_atom_site_label
_atom_site_type_symbol
_atom_site_fract_x
_atom_site_fract_y
_atom_site_fract_z
_atom_site_U_iso_or_equiv
_atom_site_adp_type
_atom_site_occupancy
_atom_site_site_symmetry_order
_atom_site_calc_flag
_atom_site_refinement_flags_posn
O4 O 0.2062(2) 0.7708(2) 0.45520(11) 0.0224(4) Uani 1 1 d .
O1 O 0.25107(19) 0.3293(2) 0.08458(12) 0.0232(4) Uani 1 1 d .
O3 O 0.4070(2) 0.4740(2) 0.41849(12) 0.0229(4) Uani 1 1 d .
O2 O 0.16334(19) 0.6874(2) 0.09970(12) 0.0250(4) Uani 1 1 d .
N2 N 0.5377(2) 0.6813(3) 0.40630(13) 0.0188(4) Uani 1 1 d .
O5 O 0.0359(2) 0.5981(3) 0.45689(14) 0.0369(5) Uani 1 1 d .
N1 N 0.4135(2) 0.6672(3) 0.07713(13) 0.0216(5) Uani 1 1 d .
C8 C 0.4932(2) 0.5126(3) 0.19312(15) 0.0166(5) Uani 1 1 d .
C2 C 0.2156(2) 0.4450(3) 0.22345(15) 0.0178(5) Uani 1 1 d .
C30 C 0.4269(2) 0.5873(3) 0.38135(15) 0.0180(5) Uani 1 1 d .
C19 C 0.1931(2) 0.3246(3) 0.15856(15) 0.0186(5) Uani 1 1 d .
C7 C 0.5366(3) 0.5917(3) 0.11865(16) 0.0195(5) Uani 1 1 d .
C20 C 0.0967(2) 0.2024(3) 0.18076(16) 0.0192(5) Uani 1 1 d .
C14 C 0.5230(3) 0.8053(3) 0.35286(16) 0.0187(5) Uani 1 1 d .
C21 C 0.0852(3) 0.1558(3) 0.27207(17) 0.0215(5) Uani 1 1 d .
H21 H 0.135025 0.204119 0.321697 0.026 Uiso 1 1 calc R
C1 C 0.3354(2) 0.5537(3) 0.21008(15) 0.0173(5) Uani 1 1 d .
C9 C 0.5927(3) 0.4201(3) 0.23941(16) 0.0187(5) Uani 1 1 d .
H9 H 0.564096 0.364506 0.288112 0.022 Uiso 1 1 calc R
C29 C 0.1260(3) 0.6634(3) 0.41746(16) 0.0197(5) Uani 1 1 d .
C15 C 0.6150(3) 0.9225(3) 0.35843(18) 0.0232(5) Uani 1 1 d .
H15 H 0.698720 0.926899 0.401009 0.028 Uiso 1 1 calc R
C6 C 0.2889(3) 0.6431(3) 0.12224(16) 0.0203(5) Uani 1 1 d .
C5 C 0.3274(2) 0.6518(3) 0.29857(15) 0.0171(5) Uani 1 1 d .
C18 C 0.3579(3) 0.9099(3) 0.23137(17) 0.0213(5) Uani 1 1 d .
H18 H 0.272223 0.906861 0.190358 0.026 Uiso 1 1 calc R
C3 C 0.1189(3) 0.4938(3) 0.28178(16) 0.0194(5) Uani 1 1 d .
H3 H 0.035904 0.443633 0.297989 0.023 Uiso 1 1 calc R
C13 C 0.3960(3) 0.7965(3) 0.28959(15) 0.0175(5) Uani 1 1 d .
C4 C 0.1604(2) 0.6386(3) 0.31770(16) 0.0186(5) Uani 1 1 d .
H4 H 0.103618 0.707842 0.278348 0.022 Uiso 1 1 calc R
C16 C 0.5772(3) 1.0340(3) 0.29744(19) 0.0266(6) Uani 1 1 d .
H16 H 0.638333 1.113618 0.298403 0.032 Uiso 1 1 calc R
C24 C -0.0670(3) 0.0130(3) 0.1239(2) 0.0298(6) Uani 1 1 d .
H24 H -0.118633 -0.034615 0.074647 0.036 Uiso 1 1 calc R
C11 C 0.7817(3) 0.4983(3) 0.14051(17) 0.0233(6) Uani 1 1 d .
H11 H 0.880136 0.495227 0.125304 0.028 Uiso 1 1 calc R
C12 C 0.6810(3) 0.5899(3) 0.09166(16) 0.0230(5) Uani 1 1 d .
H12 H 0.709341 0.646696 0.043490 0.028 Uiso 1 1 calc R
C23 C -0.0763(3) -0.0331(3) 0.2147(2) 0.0290(6) Uani 1 1 d .
H23 H -0.133854 -0.112075 0.226070 0.035 Uiso 1 1 calc R
C22 C -0.0002(3) 0.0378(3) 0.28868(18) 0.0263(6) Uani 1 1 d .
H22 H -0.006600 0.006117 0.349327 0.032 Uiso 1 1 calc R
C17 C 0.4506(3) 1.0290(3) 0.23542(19) 0.0258(5) Uani 1 1 d .
H17 H 0.427161 1.105527 0.196195 0.031 Uiso 1 1 calc R
C27 C 0.6484(3) 0.6601(3) 0.48473(18) 0.0242(5) Uani 1 1 d .
H27A H 0.626493 0.574240 0.516605 0.036 Uiso 1 1 calc GR
H27B H 0.646016 0.738684 0.526835 0.036 Uiso 1 1 calc GR
H27C H 0.745843 0.653218 0.462512 0.036 Uiso 1 1 calc GR
C10 C 0.7380(3) 0.4121(3) 0.21120(17) 0.0216(5) Uani 1 1 d .
H10 H 0.805744 0.348203 0.240202 0.026 Uiso 1 1 calc R
C25 C 0.0196(3) 0.1304(3) 0.10671(18) 0.0243(6) Uani 1 1 d .
H25 H 0.026248 0.161127 0.045890 0.029 Uiso 1 1 calc R
C28 C 0.1811(3) 0.8064(3) 0.54962(16) 0.0267(6) Uani 1 1 d .
H28A H 0.090804 0.860596 0.550140 0.040 Uiso 1 1 calc GR
H28B H 0.263568 0.861177 0.576810 0.040 Uiso 1 1 calc GR
H28C H 0.172026 0.721029 0.584949 0.040 Uiso 1 1 calc GR
C26 C 0.4147(4) 0.7503(4) -0.0068(2) 0.0412(8) Uani 1 1 d .
H26A H 0.493631 0.818892 0.000494 0.062 Uiso 1 1 calc GR
H26B H 0.320688 0.798094 -0.018485 0.062 Uiso 1 1 calc GR
H26C H 0.430470 0.689133 -0.058285 0.062 Uiso 1 1 calc GR

loop_
_atom_site_aniso_label
_atom_site_aniso_U_11
_atom_site_aniso_U_22
_atom_site_aniso_U_33
_atom_site_aniso_U_23
_atom_site_aniso_U_13
_atom_site_aniso_U_12
O4 0.0282(9) 0.0203(10) 0.0190(8) -0.0040(7) 0.0045(6) -0.0053(8)
O1 0.0239(8) 0.0255(11) 0.0206(8) -0.0034(7) 0.0042(6) -0.0012(8)
O3 0.0273(8) 0.0206(11) 0.0204(8) 0.0044(7) 0.0000(6) -0.0036(8)
O2 0.0204(8) 0.0326(12) 0.0212(8) 0.0005(8) -0.0023(6) 0.0061(8)
N2 0.0189(9) 0.0184(12) 0.0190(8) -0.0008(8) 0.0007(7) -0.0018(8)
O5 0.0385(10) 0.0416(14) 0.0330(10) -0.0120(9) 0.0174(8) -0.0204(10)
N1 0.0212(9) 0.0248(13) 0.0191(9) 0.0053(8) 0.0034(7) 0.0046(9)
C8 0.0156(10) 0.0176(13) 0.0164(9) -0.0009(9) 0.0005(8) -0.0014(9)
C2 0.0161(10) 0.0207(14) 0.0163(9) -0.0002(9) -0.0013(8) 0.0000(9)
C30 0.0186(10) 0.0192(13) 0.0166(9) -0.0028(9) 0.0034(8) -0.0008(10)
C19 0.0153(10) 0.0216(14) 0.0183(10) -0.0006(9) -0.0012(8) 0.0031(9)
C7 0.0202(10) 0.0199(14) 0.0181(10) -0.0005(9) 0.0004(8) 0.0021(10)
C20 0.0141(10) 0.0191(14) 0.0243(11) -0.0041(9) 0.0015(8) 0.0032(9)
C14 0.0174(10) 0.0198(14) 0.0194(10) -0.0032(9) 0.0040(8) 0.0014(9)
C21 0.0190(10) 0.0216(15) 0.0239(11) -0.0019(10) 0.0015(8) 0.0021(10)
C1 0.0163(10) 0.0197(14) 0.0161(10) -0.0006(9) 0.0016(8) -0.0008(9)
C9 0.0198(11) 0.0179(14) 0.0183(10) 0.0000(9) 0.0003(8) -0.0006(9)
C29 0.0193(10) 0.0184(14) 0.0216(11) -0.0048(9) 0.0040(8) -0.0006(10)
C15 0.0177(10) 0.0210(15) 0.0310(12) -0.0028(10) 0.0028(9) -0.0010(10)
C6 0.0211(10) 0.0209(14) 0.0189(10) -0.0023(9) 0.0022(8) 0.0004(9)
C5 0.0168(9) 0.0184(14) 0.0162(10) -0.0008(9) 0.0015(8) 0.0001(9)
C18 0.0212(11) 0.0194(14) 0.0239(11) 0.0010(10) 0.0053(8) 0.0018(10)
C3 0.0154(10) 0.0232(15) 0.0195(10) -0.0025(9) 0.0016(8) -0.0021(9)
C13 0.0161(10) 0.0175(14) 0.0195(10) -0.0026(9) 0.0051(8) 0.0007(9)
C4 0.0159(10) 0.0190(14) 0.0209(11) -0.0007(9) 0.0024(8) -0.0008(9)
C16 0.0234(12) 0.0186(15) 0.0385(13) -0.0004(11) 0.0072(10) -0.0024(10)
C24 0.0248(12) 0.0276(17) 0.0369(13) -0.0103(12) 0.0019(10) -0.0043(12)
C11 0.0165(10) 0.0290(16) 0.0248(11) -0.0038(10) 0.0030(8) -0.0007(11)
C12 0.0239(11) 0.0243(15) 0.0215(10) 0.0027(10) 0.0068(9) -0.0013(11)
C23 0.0223(11) 0.0212(16) 0.0444(15) -0.0036(12) 0.0084(10) -0.0023(11)
C22 0.0257(12) 0.0243(15) 0.0300(12) 0.0016(11) 0.0088(9) 0.0048(11)
C17 0.0267(12) 0.0191(15) 0.0326(12) 0.0056(11) 0.0078(10) 0.0034(11)
C27 0.0234(11) 0.0227(15) 0.0252(11) -0.0041(10) -0.0051(9) 0.0021(10)
C10 0.0176(11) 0.0222(15) 0.0243(11) -0.0019(10) -0.0018(8) 0.0019(10)
C25 0.0230(11) 0.0262(16) 0.0234(11) -0.0056(10) 0.0015(9) -0.0002(11)
C28 0.0376(14) 0.0227(15) 0.0198(11) -0.0042(10) 0.0031(9) 0.0002(12)
C26 0.0366(15) 0.054(2) 0.0341(14) 0.0258(15) 0.0117(12) 0.0155(15)

loop_
_atom_type_symbol
_atom_type_description
_atom_type_scat_dispersion_real
_atom_type_scat_dispersion_imag
_atom_type_scat_source
C C 0.0181 0.0091 'International Tables Vol C Tables 4.2.6.8 and 6.1.1.4'
H H 0.0000 0.0000 'International Tables Vol C Tables 4.2.6.8 and 6.1.1.4'
N N 0.0311 0.0180 'International Tables Vol C Tables 4.2.6.8 and 6.1.1.4'
O O 0.0492 0.0322 'International Tables Vol C Tables 4.2.6.8 and 6.1.1.4'

loop_
_geom_angle_atom_site_label_1
_geom_angle_atom_site_label_2
_geom_angle_atom_site_label_3
_geom_angle
C29 O4 C28 116.1(2)
C30 N2 C14 111.6(2)
C30 N2 C27 123.5(2)
C14 N2 C27 124.6(2)
C7 N1 C26 124.8(2)
C6 N1 C7 111.2(2)
C6 N1 C26 123.8(2)
C7 C8 C1 108.4(2)
C9 C8 C7 120.0(2)
C9 C8 C1 131.5(2)
C19 C2 C1 120.2(2)
C3 C2 C19 126.9(2)
C3 C2 C1 110.7(2)
O3 C30 N2 126.1(2)
O3 C30 C5 125.9(2)
N2 C30 C5 108.0(2)
O1 C19 C2 118.5(2)
O1 C19 C20 120.8(2)
C2 C19 C20 120.7(2)
C8 C7 N1 109.8(2)
C12 C7 N1 127.5(2)
C12 C7 C8 122.7(2)
C21 C20 C19 122.4(2)
C25 C20 C19 118.1(2)
C25 C20 C21 119.5(2)
N2 C14 C13 109.9(2)
C15 C14 N2 127.6(2)
C15 C14 C13 122.5(2)
C20 C21 H21 119.9
C22 C21 C20 120.1(2)
C22 C21 H21 119.9
C8 C1 C2 122.4(2)
C8 C1 C6 101.49(18)
C8 C1 C5 112.90(18)
C2 C1 C6 109.18(18)
C2 C1 C5 102.24(18)
C6 C1 C5 108.2(2)
C8 C9 H9 120.8
C8 C9 C10 118.4(2)
C10 C9 H9 120.8
O4 C29 C4 111.0(2)
O5 C29 O4 124.2(2)
O5 C29 C4 124.8(2)
C14 C15 H15 121.4
C14 C15 C16 117.1(2)
C16 C15 H15 121.4
O2 C6 N1 126.5(2)
O2 C6 C1 125.6(2)
N1 C6 C1 107.8(2)
C30 C5 C1 109.06(19)
C30 C5 C4 109.51(18)
C13 C5 C30 101.98(18)
C13 C5 C1 114.42(18)
C13 C5 C4 119.7(2)
C4 C5 C1 101.98(18)
C13 C18 H18 120.6
C13 C18 C17 118.7(2)
C17 C18 H18 120.6
C2 C3 H3 124.0
C2 C3 C4 112.0(2)
C4 C3 H3 124.0
C14 C13 C5 108.4(2)
C18 C13 C14 119.6(2)
C18 C13 C5 132.1(2)
C29 C4 C5 115.79(18)
C29 C4 H4 107.9
C5 C4 H4 107.9
C3 C4 C29 113.9(2)
C3 C4 C5 103.17(19)
C3 C4 H4 107.9
C15 C16 H16 119.2
C17 C16 C15 121.5(3)
C17 C16 H16 119.2
C23 C24 H24 120.1
C25 C24 H24 120.1
C25 C24 C23 119.9(3)
C12 C11 H11 119.3
C10 C11 H11 119.3
C10 C11 C12 121.4(2)
C7 C12 C11 116.6(2)
C7 C12 H12 121.7
C11 C12 H12 121.7
C24 C23 H23 119.8
C22 C23 C24 120.5(3)
C22 C23 H23 119.8
C21 C22 C23 119.9(3)
C21 C22 H22 120.0
C23 C22 H22 120.0
C18 C17 H17 119.7
C16 C17 C18 120.5(3)
C16 C17 H17 119.7
N2 C27 H27A 109.5
N2 C27 H27B 109.5
N2 C27 H27C 109.5
H27A C27 H27B 109.5
H27A C27 H27C 109.5
H27B C27 H27C 109.5
C9 C10 H10 119.7
C11 C10 C9 120.7(2)
C11 C10 H10 119.7
C20 C25 H25 120.0
C24 C25 C20 120.1(3)
C24 C25 H25 120.0
O4 C28 H28A 109.5
O4 C28 H28B 109.5
O4 C28 H28C 109.5
H28A C28 H28B 109.5
H28A C28 H28C 109.5
H28B C28 H28C 109.5
N1 C26 H26A 109.5
N1 C26 H26B 109.5
N1 C26 H26C 109.5
H26A C26 H26B 109.5
H26A C26 H26C 109.5
H26B C26 H26C 109.5

loop_
_geom_bond_atom_site_label_1
_geom_bond_atom_site_label_2
_geom_bond_distance
O4 C29 1.333(3)
O4 C28 1.438(3)
O1 C19 1.227(3)
O3 C30 1.216(3)
O2 C6 1.222(3)
N2 C30 1.359(3)
N2 C14 1.401(3)
N2 C27 1.455(3)
O5 C29 1.199(3)
N1 C7 1.406(3)
N1 C6 1.362(3)
N1 C26 1.442(3)
C8 C7 1.390(3)
C8 C1 1.510(3)
C8 C9 1.380(3)
C2 C19 1.474(4)
C2 C1 1.512(3)
C2 C3 1.341(3)
C30 C5 1.553(3)
C19 C20 1.493(4)
C7 C12 1.387(3)
C20 C21 1.400(3)
C20 C25 1.398(3)
C14 C15 1.379(4)
C14 C13 1.401(3)
C21 H21 0.9300
C21 C22 1.385(4)
C1 C6 1.549(3)
C1 C5 1.582(3)
C9 H9 0.9300
C9 C10 1.403(3)
C29 C4 1.514(3)
C15 H15 0.9300
C15 C16 1.395(4)
C5 C13 1.509(4)
C5 C4 1.554(3)
C18 H18 0.9300
C18 C13 1.385(4)
C18 C17 1.398(4)
C3 H3 0.9300
C3 C4 1.497(4)
C4 H4 0.9800
C16 H16 0.9300
C16 C17 1.387(4)
C24 H24 0.9300
C24 C23 1.389(4)
C24 C25 1.388(4)
C11 H11 0.9300
C11 C12 1.397(4)
C11 C10 1.387(4)
C12 H12 0.9300
C23 H23 0.9300
C23 C22 1.388(4)
C22 H22 0.9300
C17 H17 0.9300
C27 H27A 0.9600
C27 H27B 0.9600
C27 H27C 0.9600
C10 H10 0.9300
C25 H25 0.9300
C28 H28A 0.9600
C28 H28B 0.9600
C28 H28C 0.9600
C26 H26A 0.9600
C26 H26B 0.9600
C26 H26C 0.9600

loop_
_geom_torsion_atom_site_label_1
_geom_torsion_atom_site_label_2
_geom_torsion_atom_site_label_3
_geom_torsion_atom_site_label_4
_geom_torsion
O4 C29 C4 C5 40.3(3)
O4 C29 C4 C3 159.7(2)
O1 C19 C20 C21 149.5(2)
O1 C19 C20 C25 -28.5(3)
O3 C30 C5 C1 -64.2(3)
O3 C30 C5 C13 174.4(2)
O3 C30 C5 C4 46.6(3)
N2 C30 C5 C1 117.2(2)
N2 C30 C5 C13 -4.1(2)
N2 C30 C5 C4 -132.0(2)
N2 C14 C15 C16 -179.9(2)
N2 C14 C13 C5 -3.5(2)
N2 C14 C13 C18 178.2(2)
O5 C29 C4 C5 -141.5(3)
O5 C29 C4 C3 -22.2(4)
N1 C7 C12 C11 -175.7(3)
C8 C7 C12 C11 3.0(4)
C8 C1 C6 O2 171.7(3)
C8 C1 C6 N1 -10.4(3)
C8 C1 C5 C30 -47.3(3)
C8 C1 C5 C13 66.2(3)
C8 C1 C5 C4 -163.0(2)
C8 C9 C10 C11 2.0(4)
C2 C19 C20 C21 -33.0(3)
C2 C19 C20 C25 149.1(2)
C2 C1 C6 O2 41.2(3)
C2 C1 C6 N1 -140.9(2)
C2 C1 C5 C30 86.1(2)
C2 C1 C5 C13 -160.46(19)
C2 C1 C5 C4 -29.7(2)
C2 C3 C4 C29 -144.8(2)
C2 C3 C4 C5 -18.5(3)
C30 N2 C14 C15 -179.6(2)
C30 N2 C14 C13 0.7(3)
C30 C5 C13 C14 4.6(2)
C30 C5 C13 C18 -177.5(2)
C30 C5 C4 C29 38.7(3)
C30 C5 C4 C3 -86.4(2)
C19 C2 C1 C8 -47.8(3)
C19 C2 C1 C6 70.2(3)
C19 C2 C1 C5 -175.4(2)
C19 C2 C3 C4 -164.5(2)
C19 C20 C21 C22 -177.0(2)
C19 C20 C25 C24 177.7(2)
C7 N1 C6 O2 -175.8(3)
C7 N1 C6 C1 6.4(3)
C7 C8 C1 C2 132.7(2)
C7 C8 C1 C6 11.0(3)
C7 C8 C1 C5 -104.6(2)
C7 C8 C9 C10 2.0(4)
C20 C21 C22 C23 -0.9(4)
C14 N2 C30 O3 -176.2(2)
C14 N2 C30 C5 2.3(2)
C14 C15 C16 C17 1.5(4)
C21 C20 C25 C24 -0.4(4)
C1 C8 C7 N1 -8.0(3)
C1 C8 C7 C12 173.1(2)
C1 C8 C9 C10 -175.1(3)
C1 C2 C19 O1 -14.3(3)
C1 C2 C19 C20 168.1(2)
C1 C2 C3 C4 -1.4(3)
C1 C5 C13 C14 -113.0(2)
C1 C5 C13 C18 64.9(3)
C1 C5 C4 C29 154.1(2)
C1 C5 C4 C3 29.0(2)
C9 C8 C7 N1 174.3(2)
C9 C8 C7 C12 -4.6(4)
C9 C8 C1 C2 -50.0(4)
C9 C8 C1 C6 -171.7(3)
C9 C8 C1 C5 72.7(3)
C15 C14 C13 C5 176.7(2)
C15 C14 C13 C18 -1.5(3)
C15 C16 C17 C18 -1.0(4)
C6 N1 C7 C8 0.9(3)
C6 N1 C7 C12 179.8(3)
C6 C1 C5 C30 -158.76(18)
C6 C1 C5 C13 -45.3(2)
C6 C1 C5 C4 85.5(2)
C5 C1 C6 O2 -69.3(3)
C5 C1 C6 N1 108.5(2)
C3 C2 C19 O1 147.4(3)
C3 C2 C19 C20 -30.2(4)
C3 C2 C1 C8 147.7(2)
C3 C2 C1 C6 -94.2(2)
C3 C2 C1 C5 20.2(3)
C13 C14 C15 C16 -0.3(4)
C13 C5 C4 C29 -78.5(3)
C13 C5 C4 C3 156.5(2)
C13 C18 C17 C16 -0.8(4)
C4 C5 C13 C14 125.5(2)
C4 C5 C13 C18 -56.5(3)
C24 C23 C22 C21 0.3(4)
C12 C11 C10 C9 -3.7(4)
C23 C24 C25 C20 -0.3(4)
C17 C18 C13 C14 2.0(3)
C17 C18 C13 C5 -175.7(2)
C27 N2 C30 O3 -1.8(4)
C27 N2 C30 C5 176.8(2)
C27 N2 C14 C15 6.0(4)
C27 N2 C14 C13 -173.7(2)
C10 C11 C12 C7 1.1(4)
C25 C20 C21 C22 1.0(4)
C25 C24 C23 C22 0.4(4)
C28 O4 C29 O5 0.7(4)
C28 O4 C29 C4 178.9(2)
C26 N1 C7 C8 -174.3(3)
C26 N1 C7 C12 4.6(5)
C26 N1 C6 O2 -0.5(5)
C26 N1 C6 C1 -178.4(3)
